data_7244550
loop_
_publ_author_name
'Koutsoukos, Spyridon'
'Philippi, Frederik'
'Rauber, Daniel'
'Pugh, David'
'Kay, Christopher William Michael'
'Welton, Tom'

_publ_section_title
;
 Effect of the cation structure on the properties of homobaric imidazolium
 ionic liquids
;
_journal_name_full 'Physical Chemistry Chemical Physics'
_journal_paper_doi 10.1039/D1CP05169E
_journal_year 2022
_chemical_formula_moiety 'C7 H10 N3, Cl'
_chemical_formula_sum 'C7 H10 Cl N3'
_chemical_formula_weight 171.63
_space_group_crystal_system monoclinic
_space_group_IT_number 14
_space_group_name_Hall '-P 2yn'
_space_group_name_H-M_alt 'P 1 21/n 1'
_atom_sites_solution_hydrogens geom
_atom_sites_solution_primary dual
_audit_creation_date 2021-06-23
_audit_creation_method
;
Olex2 1.3
(compiled 2020.02.04 svn.rd84adfe8 for OlexSys, GUI svn.r6032)
;
_audit_update_record
;
2021-11-03 deposited with the CCDC.	2022-02-28 downloaded from the CCDC.
;
_cell_angle_alpha 90
_cell_angle_beta 90.240(3)
_cell_angle_gamma 90
_cell_formula_units_Z 4
_cell_length_a 7.3329(3)
_cell_length_b 9.3234(4)
_cell_length_c 12.2867(4)
_cell_measurement_reflns_used 1717
_cell_measurement_temperature 173.00(10)
_cell_measurement_theta_max 72.5560
_cell_measurement_theta_min 5.9420
_cell_volume 840.00(6)
_computing_cell_refinement 'CrysAlisPro 1.171.38.46 (Rigaku OD, 2015)'
_computing_data_collection 'CrysAlisPro 1.171.38.46 (Rigaku OD, 2015)'
_computing_data_reduction 'CrysAlisPro 1.171.38.46 (Rigaku OD, 2015)'
_computing_molecular_graphics 'Olex2 1.3 (Dolomanov et al., 2009)'
_computing_publication_material 'Olex2 1.3 (Dolomanov et al., 2009)'
_computing_structure_refinement 'SHELXL 2018/3 (Sheldrick, 2015)'
_computing_structure_solution 'SHELXT 2018/2 (Sheldrick, 2018)'
_diffrn_ambient_environment N~2~
_diffrn_ambient_temperature 173.00(10)
_diffrn_detector 'CCD plate'
_diffrn_detector_area_resol_mean 10.4115
_diffrn_detector_type Atlas
_diffrn_measured_fraction_theta_full 0.995
_diffrn_measured_fraction_theta_max 0.967
_diffrn_measurement_details
;
List of Runs (angles in degrees, time in seconds):

  # Type    Start    End  Width  t~exp~   \w     \q     \k     \f   Frames
#--------------------------------------------------------------------------
  1  \w      4.00  93.00   1.00    1.00    --   42.36-125.00-180.00   89
  2  \w     36.00 102.00   1.00    1.00    --  105.13 -77.00-120.00   66
  3  \w     26.00  60.00   1.00    1.00    --   42.36-125.00  60.00   34
  4  \w     74.00 138.00   1.00    1.00    --  105.13 -77.00  60.00   64
  5  \w     92.00 176.00   1.00    1.00    --  105.13  61.00  60.00   84
  6  \w     19.00  45.00   1.00    1.00    --   42.23  57.00 -30.00   26
  7  \w     73.00  98.00   1.00    1.00    --   42.23-125.00-180.00   25
  8  \w     54.00 109.00   1.00    1.00    --   42.23  57.00 -30.00   55
  9  \w     71.00  97.00   1.00    1.00    --  105.13 -95.00-180.00   26
 10  \w     31.00 104.00   1.00    1.00    --  105.13 -30.00 -60.00   73
 11  \w     35.00  74.00   1.00    1.00    --  105.13 -45.00 -90.00   39
 12  \w     42.00  87.00   1.00    1.00    --  105.13 -30.00  90.00   45
;
_diffrn_measurement_device 'four-circle diffractometer'
_diffrn_measurement_device_type 'Xcalibur, Atlas, Ultra'
_diffrn_measurement_method '\w scans'
_diffrn_orient_matrix_type 'CrysAlisPro convention (1999,Acta A55,543-557)'
_diffrn_orient_matrix_UB_11 -0.1852036000
_diffrn_orient_matrix_UB_12 0.0131060000
_diffrn_orient_matrix_UB_13 -0.0579043000
_diffrn_orient_matrix_UB_21 -0.0235513000
_diffrn_orient_matrix_UB_22 0.1525066000
_diffrn_orient_matrix_UB_23 0.0461467000
_diffrn_orient_matrix_UB_31 0.0963640000
_diffrn_orient_matrix_UB_32 0.0621793000
_diffrn_orient_matrix_UB_33 -0.1011768000
_diffrn_radiation_monochromator mirror
_diffrn_radiation_probe x-ray
_diffrn_radiation_type 'Cu K\a'
_diffrn_radiation_wavelength 1.54184
_diffrn_reflns_av_R_equivalents 0.0235
_diffrn_reflns_av_unetI/netI 0.0314
_diffrn_reflns_Laue_measured_fraction_full 0.995
_diffrn_reflns_Laue_measured_fraction_max 0.967
_diffrn_reflns_limit_h_max 7
_diffrn_reflns_limit_h_min -8
_diffrn_reflns_limit_k_max 11
_diffrn_reflns_limit_k_min -10
_diffrn_reflns_limit_l_max 10
_diffrn_reflns_limit_l_min -15
_diffrn_reflns_number 3152
_diffrn_reflns_point_group_measured_fraction_full 0.995
_diffrn_reflns_point_group_measured_fraction_max 0.967
_diffrn_reflns_theta_full 67.684
_diffrn_reflns_theta_max 73.299
_diffrn_reflns_theta_min 5.958
_diffrn_source 'fine-focus sealed X-ray tube'
_diffrn_source_type 'Enhance Ultra (Cu) X-ray Source'
_exptl_absorpt_coefficient_mu 3.521
_exptl_absorpt_correction_T_max 1.00000
_exptl_absorpt_correction_T_min 0.88200
_exptl_absorpt_correction_type multi-scan
_exptl_absorpt_process_details
;
CrysAlisPro 1.171.38.46 (Rigaku Oxford Diffraction, 2015)
Empirical absorption correction using spherical harmonics,
 implemented in SCALE3 ABSPACK scaling algorithm.
;
_exptl_crystal_colour colourless
_exptl_crystal_colour_primary colourless
_exptl_crystal_density_diffrn 1.357
_exptl_crystal_description block
_exptl_crystal_F_000 360
_exptl_crystal_size_max 0.26
_exptl_crystal_size_mid 0.2
_exptl_crystal_size_min 0.19
_refine_diff_density_max 0.228
_refine_diff_density_min -0.295
_refine_diff_density_rms 0.056
_refine_ls_extinction_method none
_refine_ls_goodness_of_fit_ref 1.059
_refine_ls_hydrogen_treatment constr
_refine_ls_matrix_type full
_refine_ls_number_parameters 102
_refine_ls_number_reflns 1629
_refine_ls_number_restraints 0
_refine_ls_restrained_S_all 1.059
_refine_ls_R_factor_all 0.0442
_refine_ls_R_factor_gt 0.0353
_refine_ls_shift/su_max 0.000
_refine_ls_shift/su_mean 0.000
_refine_ls_structure_factor_coef Fsqd
_refine_ls_weighting_details 'w=1/[\s^2^(Fo^2^)+(0.0486P)^2^+0.2804P] where P=(Fo^2^+2Fc^2^)/3'
_refine_ls_weighting_scheme calc
_refine_ls_wR_factor_gt 0.0894
_refine_ls_wR_factor_ref 0.0953
_reflns_Friedel_coverage 0.000
_reflns_number_gt 1374
_reflns_number_total 1629
_reflns_threshold_expression 'I > 2\s(I)'
_cod_data_source_file d1cp05169e5.cif
_cod_data_source_block '[NC2C1C1im]Cl'
_cod_database_code 7244550
_shelx_shelxl_version_number 2018/3
_chemical_oxdiff_formula 'C7 H10 Cl N3'
_chemical_oxdiff_usercomment SK62_ISOP
_shelx_space_group_comment
;
The symmetry employed for this shelxl refinement is uniquely defined
by the following loop, which should always be used as a source of
symmetry information in preference to the above space-group names.
They are only intended as comments.
;
_shelx_estimated_absorpt_t_max 0.554
_shelx_estimated_absorpt_t_min 0.461
_reflns_odcompleteness_completeness 99.68
_reflns_odcompleteness_iscentric 1
_reflns_odcompleteness_theta 66.49
_olex2_refinement_description
;
1. Fixed Uiso
 At 1.2 times of:
  All C(H) groups, All C(H,H) groups
 At 1.5 times of:
  All C(H,H,H) groups
2.a Secondary CH2 refined with riding coordinates:
 C6(H6A,H6B)
2.b Aromatic/amide H refined with riding coordinates:
 C4(H4), C5(H5)
2.c Idealised Me refined as rotating group:
 C1(H1A,H1B,H1C), C3(H3A,H3B,H3C)
;
_olex2_submission_special_instructions 'No special instructions were received'
_oxdiff_exptl_absorpt_empirical_details
;
Empirical correction (ABSPACK) includes:
- Absorption correction using spherical harmonics
- Frame scaling
;
_oxdiff_exptl_absorpt_empirical_full_max 1.165
_oxdiff_exptl_absorpt_empirical_full_min 0.823

loop_
_space_group_symop_operation_xyz
'x, y, z'
'-x+1/2, y+1/2, -z+1/2'
'-x, -y, -z'
'x-1/2, -y-1/2, z-1/2'

loop_
_atom_site_label
_atom_site_type_symbol
_atom_site_fract_x
_atom_site_fract_y
_atom_site_fract_z
_atom_site_U_iso_or_equiv
_atom_site_adp_type
_atom_site_occupancy
_atom_site_site_symmetry_order
_atom_site_calc_flag
_atom_site_refinement_flags_posn
_atom_site_refinement_flags_adp
_atom_site_refinement_flags_occupancy
_atom_site_disorder_assembly
_atom_site_disorder_group
N1 N 0.1985(2) 0.40809(18) 0.45967(12) 0.0241(4) Uani 1 1 d . . . . .
C1 C 0.2749(3) 0.3100(2) 0.54100(16) 0.0322(5) Uani 1 1 d . . . . .
H1A H 0.180954 0.246786 0.566536 0.048 Uiso 1 1 calc R U . . .
H1B H 0.322916 0.364176 0.601042 0.048 Uiso 1 1 calc R U . . .
H1C H 0.370889 0.254564 0.508742 0.048 Uiso 1 1 calc R U . . .
N2 N 0.0703(2) 0.49168(18) 0.31548(12) 0.0223(3) Uani 1 1 d . . . . .
C2 C 0.1005(2) 0.3714(2) 0.37281(15) 0.0232(4) Uani 1 1 d . . . . .
N3 N 0.1859(3) 0.4137(2) 0.05208(14) 0.0360(4) Uani 1 1 d . . . . .
C3 C 0.0304(3) 0.2270(2) 0.34559(17) 0.0306(4) Uani 1 1 d . . . . .
H3A H 0.093086 0.190921 0.282876 0.046 Uiso 1 1 calc R U . . .
H3B H -0.097874 0.232790 0.330165 0.046 Uiso 1 1 calc R U . . .
H3C H 0.050338 0.163669 0.406062 0.046 Uiso 1 1 calc R U . . .
C4 C 0.2329(3) 0.5541(2) 0.45740(15) 0.0257(4) Uani 1 1 d . . . . .
H4 H 0.298974 0.606021 0.508765 0.031 Uiso 1 1 calc R U . . .
C5 C 0.1531(2) 0.6069(2) 0.36728(15) 0.0240(4) Uani 1 1 d . . . . .
H5 H 0.153363 0.701913 0.344192 0.029 Uiso 1 1 calc R U . . .
C6 C -0.0234(3) 0.5006(2) 0.21021(14) 0.0252(4) Uani 1 1 d . . . . .
H6A H -0.059707 0.599045 0.196575 0.030 Uiso 1 1 calc R U . . .
H6B H -0.132718 0.442057 0.211926 0.030 Uiso 1 1 calc R U . . .
C7 C 0.0961(3) 0.4510(2) 0.12185(15) 0.0255(4) Uani 1 1 d . . . . .
Cl1 Cl 0.55446(6) 0.37168(5) 0.28871(4) 0.02751(16) Uani 1 1 d . . . . .

loop_
_atom_site_aniso_label
_atom_site_aniso_U_11
_atom_site_aniso_U_22
_atom_site_aniso_U_33
_atom_site_aniso_U_23
_atom_site_aniso_U_13
_atom_site_aniso_U_12
N1 0.0232(8) 0.0294(9) 0.0198(7) 0.0026(6) 0.0018(6) 0.0052(7)
C1 0.0338(11) 0.0359(12) 0.0269(10) 0.0079(9) -0.0019(8) 0.0099(9)
N2 0.0223(7) 0.0232(8) 0.0213(7) 0.0007(6) -0.0002(6) 0.0005(6)
C2 0.0218(9) 0.0246(10) 0.0232(9) 0.0017(8) 0.0026(7) 0.0029(8)
N3 0.0424(10) 0.0388(11) 0.0267(9) -0.0004(8) -0.0021(8) 0.0067(9)
C3 0.0338(11) 0.0223(10) 0.0355(10) -0.0004(8) 0.0006(8) 0.0008(8)
C4 0.0228(9) 0.0287(11) 0.0256(9) -0.0045(8) 0.0007(7) -0.0009(8)
C5 0.0245(9) 0.0211(9) 0.0266(9) -0.0024(7) 0.0035(7) -0.0018(7)
C6 0.0264(9) 0.0247(10) 0.0243(9) -0.0005(8) -0.0054(7) 0.0007(8)
C7 0.0310(10) 0.0219(10) 0.0237(9) 0.0032(8) -0.0086(8) -0.0011(8)
Cl1 0.0275(3) 0.0273(3) 0.0277(2) -0.00489(18) -0.00048(17) -0.00122(18)

loop_
_atom_type_symbol
_atom_type_description
_atom_type_scat_dispersion_real
_atom_type_scat_dispersion_imag
_atom_type_scat_source
C C 0.0181 0.0091 'International Tables Vol C Tables 4.2.6.8 and 6.1.1.4'
H H 0.0000 0.0000 'International Tables Vol C Tables 4.2.6.8 and 6.1.1.4'
N N 0.0311 0.0180 'International Tables Vol C Tables 4.2.6.8 and 6.1.1.4'
Cl Cl 0.3639 0.7018 'International Tables Vol C Tables 4.2.6.8 and 6.1.1.4'

loop_
_geom_angle_atom_site_label_1
_geom_angle_atom_site_label_2
_geom_angle_atom_site_label_3
_geom_angle
_geom_angle_site_symmetry_1
_geom_angle_site_symmetry_3
_geom_angle_publ_flag
C2 N1 C1 126.26(18) . . ?
C2 N1 C4 109.54(16) . . ?
C4 N1 C1 123.97(17) . . ?
N1 C1 H1A 109.5 . . ?
N1 C1 H1B 109.5 . . ?
N1 C1 H1C 109.5 . . ?
H1A C1 H1B 109.5 . . ?
H1A C1 H1C 109.5 . . ?
H1B C1 H1C 109.5 . . ?
C2 N2 C5 109.58(15) . . ?
C2 N2 C6 125.94(16) . . ?
C5 N2 C6 124.33(16) . . ?
N1 C2 N2 107.12(16) . . ?
N1 C2 C3 127.02(17) . . ?
N2 C2 C3 125.81(17) . . ?
C2 C3 H3A 109.5 . . ?
C2 C3 H3B 109.5 . . ?
C2 C3 H3C 109.5 . . ?
H3A C3 H3B 109.5 . . ?
H3A C3 H3C 109.5 . . ?
H3B C3 H3C 109.5 . . ?
N1 C4 H4 126.3 . . ?
C5 C4 N1 107.35(17) . . ?
C5 C4 H4 126.3 . . ?
N2 C5 H5 126.8 . . ?
C4 C5 N2 106.40(17) . . ?
C4 C5 H5 126.8 . . ?
N2 C6 H6A 109.5 . . ?
N2 C6 H6B 109.5 . . ?
N2 C6 C7 110.77(15) . . ?
H6A C6 H6B 108.1 . . ?
C7 C6 H6A 109.5 . . ?
C7 C6 H6B 109.5 . . ?
N3 C7 C6 178.6(2) . . ?

loop_
_geom_bond_atom_site_label_1
_geom_bond_atom_site_label_2
_geom_bond_distance
_geom_bond_site_symmetry_2
_geom_bond_publ_flag
N1 C1 1.465(2) . ?
N1 C2 1.329(2) . ?
N1 C4 1.385(3) . ?
C1 H1A 0.9600 . ?
C1 H1B 0.9600 . ?
C1 H1C 0.9600 . ?
N2 C2 1.342(2) . ?
N2 C5 1.387(2) . ?
N2 C6 1.465(2) . ?
C2 C3 1.479(3) . ?
N3 C7 1.138(3) . ?
C3 H3A 0.9600 . ?
C3 H3B 0.9600 . ?
C3 H3C 0.9600 . ?
C4 H4 0.9300 . ?
C4 C5 1.344(3) . ?
C5 H5 0.9300 . ?
C6 H6A 0.9700 . ?
C6 H6B 0.9700 . ?
C6 C7 1.473(3) . ?

loop_
_geom_torsion_atom_site_label_1
_geom_torsion_atom_site_label_2
_geom_torsion_atom_site_label_3
_geom_torsion_atom_site_label_4
_geom_torsion
_geom_torsion_site_symmetry_1
_geom_torsion_site_symmetry_2
_geom_torsion_site_symmetry_3
_geom_torsion_site_symmetry_4
_geom_torsion_publ_flag
N1 C4 C5 N2 0.1(2) . . . . ?
C1 N1 C2 N2 -175.12(16) . . . . ?
C1 N1 C2 C3 7.2(3) . . . . ?
C1 N1 C4 C5 175.02(16) . . . . ?
C2 N1 C4 C5 0.3(2) . . . . ?
C2 N2 C5 C4 -0.4(2) . . . . ?
C2 N2 C6 C7 -76.2(2) . . . . ?
C4 N1 C2 N2 -0.5(2) . . . . ?
C4 N1 C2 C3 -178.18(18) . . . . ?
C5 N2 C2 N1 0.6(2) . . . . ?
C5 N2 C2 C3 178.27(18) . . . . ?
C5 N2 C6 C7 99.0(2) . . . . ?
C6 N2 C2 N1 176.34(16) . . . . ?
C6 N2 C2 C3 -6.0(3) . . . . ?
C6 N2 C5 C4 -176.26(16) . . . . ?
